data_4029170
loop_
_publ_author_name
'Jim\'enez-Os\'es, Gonzalo'
'Aydillo, Carlos'
'Busto, Jes\'us H'
'Zurbano, Mar\'ia M'
'Peregrina, Jes\'us M'
'Avenoza, Alberto'

_publ_section_title
;
 Influence of amino Acid stereocenters on the formation of bicyclic
 n,o-acetals.
;
_journal_issue 6
_journal_name_full 'The Journal of organic chemistry'
_journal_page_first 2556
_journal_page_last 2563
_journal_paper_doi 10.1021/jo500015c
_journal_volume 79
_journal_year 2014
_chemical_absolute_configuration syn
_chemical_formula_sum 'C11 H17 N O6'
_chemical_formula_weight 259.26
_chemical_name_systematic
;
 ?
;
_space_group_IT_number 4
_symmetry_cell_setting monoclinic
_symmetry_space_group_name_Hall 'P 2yb'
_symmetry_space_group_name_H-M 'P 1 21 1'
_atom_sites_solution_hydrogens geom
_atom_sites_solution_primary direct
_atom_sites_solution_secondary difmap
_audit_creation_method SHELXL-97
_cell_angle_alpha 90.00
_cell_angle_beta 105.048(5)
_cell_angle_gamma 90.00
_cell_formula_units_Z 2
_cell_length_a 6.5512(5)
_cell_length_b 10.8875(12)
_cell_length_c 9.1118(8)
_cell_measurement_reflns_used 6620
_cell_measurement_temperature 173(2)
_cell_volume 627.62(10)
_computing_cell_refinement 'Denzo and Scalepak (1997)'
_computing_data_collection 'Nonius KappaCCD'
_computing_data_reduction 'Denzo and Scalepak (1997)'
_computing_structure_refinement 'SHELXL-97 (Sheldrick, 1997)'
_computing_structure_solution 'SHELXS-97 (Sheldrick, 1990)'
_diffrn_ambient_temperature 173(2)
_diffrn_measured_fraction_theta_full 0.984
_diffrn_measured_fraction_theta_max 0.984
_diffrn_measurement_device_type 'Nonius KappaCCD'
_diffrn_measurement_method CCD
_diffrn_radiation_monochromator graphite
_diffrn_radiation_source 'normal-focus sealed tube'
_diffrn_radiation_type MoK\a
_diffrn_radiation_wavelength 0.71073
_diffrn_reflns_av_R_equivalents 0.0299
_diffrn_reflns_av_sigmaI/netI 0.0557
_diffrn_reflns_limit_h_max 8
_diffrn_reflns_limit_h_min -8
_diffrn_reflns_limit_k_max 9
_diffrn_reflns_limit_k_min -14
_diffrn_reflns_limit_l_max 7
_diffrn_reflns_limit_l_min -11
_diffrn_reflns_number 3480
_diffrn_reflns_theta_full 27.88
_diffrn_reflns_theta_max 27.88
_diffrn_reflns_theta_min 4.40
_exptl_absorpt_coefficient_mu 0.112
_exptl_absorpt_correction_type none
_exptl_crystal_colour colourless
_exptl_crystal_density_diffrn 1.372
_exptl_crystal_density_method 'not measured'
_exptl_crystal_description prism
_exptl_crystal_F_000 276
_exptl_crystal_size_max 0.35
_exptl_crystal_size_mid 0.25
_exptl_crystal_size_min 0.15
_refine_diff_density_max 0.286
_refine_diff_density_min -0.258
_refine_diff_density_rms 0.080
_refine_ls_abs_structure_details 'Flack H D (1983), Acta Cryst. A39, 876-881'
_refine_ls_abs_structure_Flack -0.1(12)
_refine_ls_extinction_method none
_refine_ls_goodness_of_fit_ref 1.088
_refine_ls_hydrogen_treatment refxyz
_refine_ls_matrix_type full
_refine_ls_number_parameters 163
_refine_ls_number_reflns 2038
_refine_ls_number_restraints 1
_refine_ls_restrained_S_all 1.088
_refine_ls_R_factor_all 0.0579
_refine_ls_R_factor_gt 0.0421
_refine_ls_shift/su_max 0.000
_refine_ls_shift/su_mean 0.000
_refine_ls_structure_factor_coef Fsqd
_refine_ls_weighting_details 'calc w=1/[\s^2^(Fo^2^)+(0.0505P)^2^+0.0249P] where P=(Fo^2^+2Fc^2^)/3'
_refine_ls_weighting_scheme calc
_refine_ls_wR_factor_gt 0.0968
_refine_ls_wR_factor_ref 0.1035
_reflns_number_gt 1644
_reflns_number_total 2038
_reflns_threshold_expression >2sigma(I)
_cod_data_source_file jo500015c_si_005.cif
_cod_data_source_block shelxl
_cod_depositor_comments
;
The following automatic conversions were performed:

'_symmetry_cell_setting' value 'Monoclinic' changed to 'monoclinic'
according to
/usr/data/users/saulius/crontab/automatic-downloads/current/ACS/lib/dictionaries/cif_core.dic
dictionary named 'cif_core.dic' version 2.4.2 from 2011-04-26.

Automatic conversion script
Id: cif_fix_values 2281 2013-09-26 08:29:07Z andrius 
;
_cod_original_sg_symbol_H-M 'P 21'
_cod_database_code 4029170

loop_
_symmetry_equiv_pos_as_xyz
'x, y, z'
'-x, y+1/2, -z'

loop_
_atom_site_label
_atom_site_type_symbol
_atom_site_fract_x
_atom_site_fract_y
_atom_site_fract_z
_atom_site_U_iso_or_equiv
_atom_site_adp_type
_atom_site_occupancy
_atom_site_symmetry_multiplicity
_atom_site_calc_flag
_atom_site_refinement_flags
O1 O 0.9572(2) 0.36982(17) 0.12869(17) 0.0351(4) Uani 1 1 d .
O2 O 0.5118(2) 0.18802(18) 0.07871(18) 0.0384(5) Uani 1 1 d .
O3 O 0.6064(2) 0.21513(18) -0.14672(17) 0.0397(5) Uani 1 1 d .
O4 O 0.9337(3) 0.3555(2) 0.59022(18) 0.0433(5) Uani 1 1 d .
O5 O 0.5582(3) 0.1311(2) 0.3222(2) 0.0503(6) Uani 1 1 d .
N6 N 0.8349(3) 0.2050(2) 0.2332(2) 0.0320(5) Uani 1 1 d .
C7 C 0.9671(3) 0.2718(3) 0.3611(3) 0.0331(6) Uani 1 1 d .
H7 H 1.0631 0.2216 0.4343 0.040 Uiso 1 1 d R
O8 O 0.6742(3) 0.3991(2) 0.3828(2) 0.0483(5) Uani 1 1 d .
C9 C 0.8578(3) 0.2540(2) 0.0887(3) 0.0310(6) Uani 1 1 d .
C10 C 0.9891(4) 0.1710(3) 0.0173(3) 0.0404(7) Uani 1 1 d .
H10A H 0.9180 0.0938 -0.0088 0.049 Uiso 1 1 d R
H10B H 1.1233 0.1574 0.0888 0.049 Uiso 1 1 d R
H10C H 1.0107 0.2087 -0.0727 0.049 Uiso 1 1 d R
C11 C 0.6292(3) 0.1726(3) 0.2236(3) 0.0359(6) Uani 1 1 d .
C12 C 0.5328(4) 0.3945(3) -0.0080(3) 0.0389(6) Uani 1 1 d .
H12A H 0.6031 0.4486 -0.0621 0.047 Uiso 1 1 d R
H12B H 0.5521 0.4238 0.0941 0.047 Uiso 1 1 d R
H12C H 0.3846 0.3919 -0.0581 0.047 Uiso 1 1 d R
C13 C 1.0956(3) 0.3546(3) 0.2785(3) 0.0373(6) Uani 1 1 d .
H13 H 1.2245 0.3139 0.2757 0.045 Uiso 1 1 d R
C14 C 0.8357(4) 0.3482(3) 0.4429(3) 0.0347(6) Uani 1 1 d .
C15 C 0.6237(3) 0.2677(2) -0.0051(3) 0.0320(6) Uani 1 1 d .
C16 C 1.1591(4) 0.4791(3) 0.3467(3) 0.0454(7) Uani 1 1 d .
H16A H 1.2507 0.4689 0.4468 0.054 Uiso 1 1 d R
H16B H 1.0360 0.5247 0.3526 0.054 Uiso 1 1 d R
H16C H 1.2325 0.5229 0.2844 0.054 Uiso 1 1 d R
C17 C 0.4007(4) 0.2150(3) -0.2518(3) 0.0528(8) Uani 1 1 d .
H17A H 0.4100 0.1762 -0.3444 0.063 Uiso 1 1 d R
H17B H 0.3508 0.2977 -0.2728 0.063 Uiso 1 1 d R
H17C H 0.3041 0.1700 -0.2088 0.063 Uiso 1 1 d R
C18 C 0.8335(5) 0.4351(3) 0.6782(3) 0.0544(8) Uani 1 1 d .
H18A H 0.9120 0.4361 0.7831 0.065 Uiso 1 1 d R
H18B H 0.6936 0.4045 0.6702 0.065 Uiso 1 1 d R
H18C H 0.8249 0.5170 0.6380 0.065 Uiso 1 1 d R

loop_
_atom_site_aniso_label
_atom_site_aniso_U_11
_atom_site_aniso_U_22
_atom_site_aniso_U_33
_atom_site_aniso_U_23
_atom_site_aniso_U_13
_atom_site_aniso_U_12
O1 0.0295(8) 0.0393(12) 0.0342(8) 0.0009(9) 0.0041(6) -0.0074(8)
O2 0.0255(8) 0.0432(12) 0.0443(10) 0.0066(9) 0.0048(7) -0.0044(8)
O3 0.0309(8) 0.0478(13) 0.0348(9) -0.0072(9) -0.0014(6) 0.0034(9)
O4 0.0416(9) 0.0532(13) 0.0355(9) -0.0058(10) 0.0106(7) 0.0018(9)
O5 0.0425(10) 0.0588(15) 0.0518(11) 0.0126(10) 0.0164(9) -0.0085(10)
N6 0.0247(8) 0.0378(13) 0.0324(10) -0.0005(10) 0.0056(7) 0.0010(9)
C7 0.0255(11) 0.0383(15) 0.0324(12) 0.0003(12) 0.0022(9) 0.0059(11)
O8 0.0380(9) 0.0592(14) 0.0478(10) -0.0005(10) 0.0111(8) 0.0146(10)
C9 0.0250(10) 0.0337(15) 0.0330(12) 0.0013(11) 0.0053(9) -0.0006(10)
C10 0.0269(10) 0.0529(18) 0.0409(13) -0.0002(14) 0.0075(9) 0.0045(12)
C11 0.0278(11) 0.0345(15) 0.0447(14) 0.0013(13) 0.0084(10) -0.0016(11)
C12 0.0333(12) 0.0394(16) 0.0408(13) 0.0006(13) 0.0040(10) 0.0035(12)
C13 0.0224(10) 0.0506(18) 0.0360(12) -0.0043(14) 0.0022(9) -0.0007(12)
C14 0.0304(12) 0.0383(16) 0.0363(13) 0.0032(13) 0.0101(10) -0.0017(12)
C15 0.0253(11) 0.0359(15) 0.0336(13) 0.0031(12) 0.0052(9) 0.0008(11)
C16 0.0368(14) 0.054(2) 0.0425(14) -0.0040(14) 0.0044(12) -0.0103(13)
C17 0.0342(13) 0.067(2) 0.0474(15) -0.0089(17) -0.0064(11) 0.0052(15)
C18 0.0702(19) 0.054(2) 0.0460(16) -0.0092(15) 0.0285(15) -0.0074(17)

loop_
_atom_type_symbol
_atom_type_description
_atom_type_scat_dispersion_real
_atom_type_scat_dispersion_imag
_atom_type_scat_source
C C 0.0033 0.0016 'International Tables Vol C Tables 4.2.6.8 and 6.1.1.4'
H H 0.0000 0.0000 'International Tables Vol C Tables 4.2.6.8 and 6.1.1.4'
O O 0.0106 0.0060 'International Tables Vol C Tables 4.2.6.8 and 6.1.1.4'
N N 0.0061 0.0033 'International Tables Vol C Tables 4.2.6.8 and 6.1.1.4'

loop_
_geom_angle_atom_site_label_1
_geom_angle_atom_site_label_2
_geom_angle_atom_site_label_3
_geom_angle
C9 O1 C13 105.93(19)
C11 O2 C15 110.24(17)
C15 O3 C17 117.12(19)
C14 O4 C18 115.1(2)
C11 N6 C7 123.36(18)
C11 N6 C9 111.38(18)
C7 N6 C9 111.05(19)
N6 C7 C14 111.75(18)
N6 C7 C13 100.77(17)
C14 C7 C13 111.4(2)
N6 C7 H7 114.7
C14 C7 H7 108.8
C13 C7 H7 109.1
O1 C9 N6 103.89(18)
O1 C9 C10 111.6(2)
N6 C9 C10 111.9(2)
O1 C9 C15 112.1(2)
N6 C9 C15 102.22(17)
C10 C9 C15 114.3(2)
C9 C10 H10A 109.7
C9 C10 H10B 108.9
H10A C10 H10B 109.5
C9 C10 H10C 109.8
H10A C10 H10C 109.5
H10B C10 H10C 109.5
O5 C11 O2 122.9(2)
O5 C11 N6 127.8(2)
O2 C11 N6 109.23(19)
C15 C12 H12A 109.5
C15 C12 H12B 109.7
H12A C12 H12B 109.5
C15 C12 H12C 109.2
H12A C12 H12C 109.5
H12B C12 H12C 109.5
O1 C13 C16 109.0(2)
O1 C13 C7 103.85(17)
C16 C13 C7 116.7(2)
O1 C13 H13 111.7
C16 C13 H13 106.0
C7 C13 H13 109.6
O8 C14 O4 124.9(2)
O8 C14 C7 125.1(2)
O4 C14 C7 109.9(2)
O3 C15 O2 107.96(19)
O3 C15 C12 115.2(2)
O2 C15 C12 107.61(18)
O3 C15 C9 107.56(18)
O2 C15 C9 102.20(18)
C12 C15 C9 115.3(2)
C13 C16 H16A 109.0
C13 C16 H16B 110.1
H16A C16 H16B 109.5
C13 C16 H16C 109.3
H16A C16 H16C 109.5
H16B C16 H16C 109.5
O3 C17 H17A 108.9
O3 C17 H17B 110.1
H17A C17 H17B 109.5
O3 C17 H17C 109.4
H17A C17 H17C 109.5
H17B C17 H17C 109.5
O4 C18 H18A 110.8
O4 C18 H18B 108.1
H18A C18 H18B 109.5
O4 C18 H18C 109.5
H18A C18 H18C 109.5
H18B C18 H18C 109.5

loop_
_geom_bond_atom_site_label_1
_geom_bond_atom_site_label_2
_geom_bond_distance
O1 C9 1.422(3)
O1 C13 1.439(3)
O2 C11 1.355(3)
O2 C15 1.470(3)
O3 C15 1.389(3)
O3 C17 1.436(3)
O4 C14 1.332(3)
O4 C18 1.449(3)
O5 C11 1.203(3)
N6 C11 1.373(3)
N6 C7 1.454(3)
N6 C9 1.464(3)
C7 C14 1.524(3)
C7 C13 1.554(3)
C7 H7 0.9600
O8 C14 1.194(3)
C9 C10 1.507(3)
C9 C15 1.557(3)
C10 H10A 0.9601
C10 H10B 0.9600
C10 H10C 0.9600
C12 C15 1.501(4)
C12 H12A 0.9600
C12 H12B 0.9600
C12 H12C 0.9600
C13 C16 1.504(4)
C13 H13 0.9601
C16 H16A 0.9599
C16 H16B 0.9600
C16 H16C 0.9600
C17 H17A 0.9600
C17 H17B 0.9600
C17 H17C 0.9600
C18 H18A 0.9600
C18 H18B 0.9600
C18 H18C 0.9599
